data_4335234
loop_
_publ_author_name
'Gavin A. Craig'
'Jose S\'anchez Costa'
'Simon J. Teat'
'Olivier Roubeau'
'Dmitry S. Yufit'
'Judith A. K. Howard'
'Guillem Arom\'i'

_publ_contact_author_name
;
;
_publ_section_title
;
 Multimetastability in a Spin-Crossover Compound Leading to Different
 High-Spin-to-Low-Spin Relaxation Dynamics
;
_journal_name_full 'Inorganic Chemistry'
_journal_page_first 7203
_journal_page_last 7209
_journal_paper_doi 10.1021/ic400776x
_journal_volume 52
_journal_year 2013
_chemical_formula_moiety 'C46 H34 Fe N10 O4, 2(Cl O4), H2 O, 2(C3 H6 O)'
_chemical_formula_sum 'C52 H48 Cl2 Fe N10 O15'
_chemical_formula_weight 1179.75
_chemical_name_systematic
;
 ? 
;
_space_group_crystal_system triclinic
_space_group_IT_number 2
_space_group_name_Hall '-P 1'
_space_group_name_H-M_alt 'P -1'
_symmetry_space_group_name_Hall '-P 1'
_symmetry_space_group_name_H-M 'P -1'
_atom_sites_solution_hydrogens geom
_atom_sites_solution_primary direct
_atom_sites_solution_secondary difmap
_audit_creation_date 2012-12-05
_audit_creation_method
;
  Olex2 1.2
  (compiled Nov  5 2012 18:22:26, GUI svn.r4372)
;
_cell_angle_alpha 104.127(5)
_cell_angle_beta 98.450(5)
_cell_angle_gamma 106.134(5)
_cell_formula_units_Z 2
_cell_length_a 12.262(5)
_cell_length_b 13.385(5)
_cell_length_c 17.217(5)
_cell_measurement_reflns_used 5303
_cell_measurement_temperature 30
_cell_measurement_theta_max 29.794
_cell_measurement_theta_min 2.399
_cell_volume 2561.5(16)
_computing_cell_refinement 'SAINT v6.45A (Bruker, 2003)'
_computing_data_collection 'SMART v5.049 (Bruker, 1999)'
_computing_data_reduction 'SAINT v6.45A (Bruker, 2003)'
_computing_molecular_graphics
;
O. V. Dolomanov, L. J. Bourhis, R. J. Gildea, J. A. K. Howard and H. Puschmann,
OLEX2: a complete structure solution, refinement and analysis program.
J. Appl. Cryst. (2009). 42, 339-341.
;
_computing_publication_material
;
O. V. Dolomanov, L. J. Bourhis, R. J. Gildea, J. A. K. Howard and H. Puschmann,
OLEX2: a complete structure solution, refinement and analysis program.
J. Appl. Cryst. (2009). 42, 339-341.
;
_computing_structure_refinement
;
XL, G.M. Sheldrick, Acta Cryst.
(2008). A64, 112-122
;
_computing_structure_solution
;
XS, G.M. Sheldrick, Acta Cryst.
(2008). A64, 112-122
;
_diffrn_ambient_temperature 30.0
_diffrn_detector 'CCD area detector'
_diffrn_detector_area_resol_mean 5.6
_diffrn_detector_type 'Bruker SMART CCD 6000 area detector'
_diffrn_measured_fraction_theta_full 0.999
_diffrn_measured_fraction_theta_max 0.916
_diffrn_measurement_device 'three-circle diffractometer'
_diffrn_measurement_device_type 'CCD area detector'
_diffrn_measurement_method 'phi and omega scans'
_diffrn_radiation_monochromator graphite
_diffrn_radiation_probe x-ray
_diffrn_radiation_type MoK\a
_diffrn_radiation_wavelength 0.71073
_diffrn_radiation_xray_symbol K-L~3~
_diffrn_reflns_av_R_equivalents 0.0923
_diffrn_reflns_av_unetI/netI 0.1286
_diffrn_reflns_limit_h_max 17
_diffrn_reflns_limit_h_min -16
_diffrn_reflns_limit_k_max 18
_diffrn_reflns_limit_k_min -18
_diffrn_reflns_limit_l_max 24
_diffrn_reflns_limit_l_min -24
_diffrn_reflns_number 44241
_diffrn_reflns_theta_full 25.00
_diffrn_reflns_theta_max 30.60
_diffrn_reflns_theta_min 1.25
_diffrn_source 'sealed x-ray tube'
_diffrn_source_current 10.0
_diffrn_source_power 0.2
_diffrn_source_target Mo
_diffrn_source_voltage 20.0
_exptl_absorpt_coefficient_mu 0.481
_exptl_absorpt_correction_T_max 0.9281
_exptl_absorpt_correction_T_min 0.2090
_exptl_absorpt_correction_type multi-scan
_exptl_absorpt_process_details
;
SADABS-2006/1 (Bruker,2006) was used for absorption correction.
R(int) was 0.0605 before and 0.0462 after correction.
The Ratio of minimum to maximum transmission is 0.2252.
The \l/2 correction factor is 0.0015.
;
_exptl_crystal_colour 'dark violet'
_exptl_crystal_colour_modifier dark
_exptl_crystal_colour_primary violet
_exptl_crystal_density_diffrn 1.530
_exptl_crystal_description block
_exptl_crystal_F_000 1220
_exptl_crystal_size_max 0.3
_exptl_crystal_size_mid 0.2
_exptl_crystal_size_min 0.2
_refine_diff_density_max 0.832
_refine_diff_density_min -0.851
_refine_diff_density_rms 0.101
_refine_ls_extinction_method none
_refine_ls_goodness_of_fit_ref 1.009
_refine_ls_hydrogen_treatment mixed
_refine_ls_matrix_type full
_refine_ls_number_parameters 884
_refine_ls_number_reflns 14451
_refine_ls_number_restraints 12
_refine_ls_restrained_S_all 1.009
_refine_ls_R_factor_all 0.1361
_refine_ls_R_factor_gt 0.0699
_refine_ls_shift/su_max 0.000
_refine_ls_shift/su_mean 0.000
_refine_ls_structure_factor_coef Fsqd
_refine_ls_weighting_details 'calc w=1/[\s^2^(Fo^2^)+(0.0450P)^2^+3.2015P] where P=(Fo^2^+2Fc^2^)/3'
_refine_ls_weighting_scheme calc
_refine_ls_wR_factor_gt 0.1201
_refine_ls_wR_factor_ref 0.1377
_reflns_number_gt 8858
_reflns_number_total 14451
_reflns_threshold_expression >2sigma(I)
_cod_data_source_file ic400776x_si_002.cif
_cod_data_source_block jose2
_cod_database_code 4335234
_olex2_refinement_description
;
1. others
 Fixed Uiso: H2(0.024) H1(0.02) H4(0.022) H1WA(0.024) H1WB(0.024) H10(0.013)
 H3(0.022) H5(0.012) H1A(0.011) H6(0.013) H13(0.014) H28(0.016) H19(0.015)
 H42(0.017) H45(0.017) H1SA(0.031) H1SB(0.031) H1SC(0.031) H5A(0.015)
 H27(0.018) H31(0.014) H8(0.014) H34(0.014) H25(0.017) H39(0.015) H43(0.018)
 H3A(0.016) H20(0.018) H44(0.018) H16(0.012) H22(0.016) H2A(0.015) H35(0.015)
 H12(0.015) H21(0.019) H6SA(0.03) H6SB(0.03) H6SC(0.03) H11(0.014) H36(0.015)
 H4SA(0.036) H4SB(0.036) H4SC(0.036) H4A(0.017) H26(0.018) H3SA(0.042)
 H3SB(0.042) H3SC(0.042) H3SD(0.064) H3SE(0.064) H3SF(0.064)
;

loop_
_space_group_symop_id
_space_group_symop_operation_xyz
1 'x, y, z'
2 '-x, -y, -z'

loop_
_atom_site_label
_atom_site_type_symbol
_atom_site_fract_x
_atom_site_fract_y
_atom_site_fract_z
_atom_site_U_iso_or_equiv
_atom_site_adp_type
_atom_site_occupancy
_atom_site_symmetry_multiplicity
_atom_site_calc_flag
_atom_site_refinement_flags
_atom_site_disorder_assembly
_atom_site_disorder_group
Fe1 Fe 0.77275(4) 0.00524(4) 0.24552(3) 0.00797(11) Uani 1 1 d . . .
Cl1 Cl 0.77328(6) 0.40528(6) 0.22104(4) 0.01294(16) Uani 1 1 d D . .
Cl2 Cl 1.19335(6) -0.03084(6) 0.25424(4) 0.01398(17) Uani 1 1 d D . .
O9 O 1.07185(13) -0.0510(2) 0.21973(13) 0.0213(5) Uani 1 1 d D . .
O10 O 1.26275(17) -0.01447(19) 0.19464(12) 0.0167(5) Uani 1 1 d D . .
O11 O 1.23451(19) 0.06593(16) 0.32443(12) 0.0244(6) Uani 1 1 d D . .
O12 O 1.2062(2) -0.12277(16) 0.27995(15) 0.0252(6) Uani 1 1 d D . .
O8 O 0.86908(17) 0.50513(14) 0.26266(14) 0.0234(6) Uani 1 1 d D . .
O2 O 1.2313(2) 0.40448(18) 0.55760(14) 0.0157(5) Uani 1 1 d . . .
H2 H 1.294(3) 0.442(3) 0.588(2) 0.024 Uiso 1 1 d . . .
O1 O 0.41064(19) -0.34448(18) 0.01249(14) 0.0136(5) Uani 1 1 d . . .
H1 H 0.367(3) -0.357(3) -0.029(2) 0.020 Uiso 1 1 d . . .
O4 O 0.69315(19) 0.10570(19) 0.56169(14) 0.0144(5) Uani 1 1 d . . .
H4 H 0.722(3) 0.105(3) 0.602(2) 0.022 Uiso 1 1 d . . .
O5 O 0.79679(18) 0.31623(14) 0.24607(13) 0.0141(5) Uani 1 1 d D . .
O1W O 1.3977(2) -0.1513(2) 0.13440(15) 0.0157(5) Uani 1 1 d . . .
H1WA H 1.380(3) -0.098(3) 0.167(2) 0.024 Uiso 1 1 d . . .
H1WB H 1.329(3) -0.203(3) 0.117(2) 0.024 Uiso 1 1 d . . .
O7 O 0.66594(16) 0.4160(2) 0.24148(15) 0.0239(6) Uani 1 1 d D . .
O6 O 0.76174(19) 0.38200(18) 0.13302(9) 0.0172(5) Uani 1 1 d D . .
O1S O 1.16383(19) -0.30211(18) 0.08597(14) 0.0182(5) Uani 1 1 d . A .
N10 N 0.6390(2) 0.0639(2) 0.39968(16) 0.0105(5) Uani 1 1 d . . .
H10 H 0.676(3) 0.044(3) 0.434(2) 0.013 Uiso 1 1 d . . .
O3 O 1.02548(19) -0.18308(19) 0.04539(13) 0.0147(5) Uani 1 1 d . . .
H3 H 1.069(3) -0.222(3) 0.052(2) 0.022 Uiso 1 1 d . . .
N5 N 0.9501(2) 0.2525(2) 0.35320(16) 0.0099(5) Uani 1 1 d . . .
H5 H 0.905(3) 0.279(3) 0.327(2) 0.012 Uiso 1 1 d . . .
N9 N 0.6546(2) 0.0523(2) 0.32201(15) 0.0107(5) Uani 1 1 d . . .
N3 N 0.8760(2) -0.0627(2) 0.31483(15) 0.0095(5) Uani 1 1 d . . .
N2 N 0.6820(2) -0.1683(2) 0.20594(15) 0.0101(5) Uani 1 1 d . . .
N4 N 0.9158(2) 0.1426(2) 0.33058(15) 0.0095(5) Uani 1 1 d . . .
O2S O 0.53963(19) 0.51623(19) 0.35769(14) 0.0203(5) Uani 1 1 d . . .
N1 N 0.5822(2) -0.2396(2) 0.15358(15) 0.0091(5) Uani 1 1 d . . .
H1A H 0.536(3) -0.212(3) 0.129(2) 0.011 Uiso 1 1 d . . .
N6 N 0.8884(2) -0.0680(2) 0.08660(16) 0.0105(5) Uani 1 1 d . . .
H6 H 0.949(3) -0.083(3) 0.113(2) 0.013 Uiso 1 1 d . . .
N7 N 0.8289(2) -0.0105(2) 0.12832(15) 0.0100(5) Uani 1 1 d . . .
C14 C 0.9747(3) 0.0030(2) 0.37099(18) 0.0090(6) Uani 1 1 d . . .
C13 C 1.0455(3) -0.0384(3) 0.41523(19) 0.0115(6) Uani 1 1 d . . .
H13 H 1.114(3) 0.008(3) 0.455(2) 0.014 Uiso 1 1 d . . .
C28 C 0.8609(3) -0.1643(3) -0.1412(2) 0.0135(7) Uani 1 1 d . . .
H28 H 0.809(3) -0.126(3) -0.157(2) 0.016 Uiso 1 1 d . . .
N8 N 0.6627(2) 0.0626(2) 0.17339(15) 0.0107(5) Uani 1 1 d . . .
C19 C 1.0614(3) 0.4858(3) 0.4069(2) 0.0121(6) Uani 1 1 d . . .
H19 H 0.999(3) 0.454(3) 0.359(2) 0.015 Uiso 1 1 d . . .
C10 C 0.8448(3) -0.1718(2) 0.30067(18) 0.0092(6) Uani 1 1 d . . .
C24 C 0.9832(3) -0.2006(3) -0.03608(19) 0.0122(6) Uani 1 1 d . . .
C42 C 0.4312(3) 0.1743(3) 0.5024(2) 0.0139(7) Uani 1 1 d . . .
H42 H 0.379(3) 0.170(3) 0.456(2) 0.017 Uiso 1 1 d . . .
C23 C 1.1923(3) 0.4696(3) 0.51845(18) 0.0110(6) Uani 1 1 d . . .
C45 C 0.5709(3) 0.1732(3) 0.6438(2) 0.0145(7) Uani 1 1 d . . .
H45 H 0.620(3) 0.174(3) 0.693(2) 0.017 Uiso 1 1 d . . .
C1S C 1.1986(3) -0.4040(3) 0.1775(2) 0.0205(8) Uani 1 1 d . A .
H1SA H 1.173(3) -0.480(3) 0.156(2) 0.031 Uiso 1 1 d . . .
H1SB H 1.187(3) -0.386(3) 0.235(2) 0.031 Uiso 1 1 d . . .
H1SC H 1.275(4) -0.374(3) 0.182(2) 0.031 Uiso 1 1 d . . .
C18 C 1.1016(3) 0.4185(2) 0.44653(18) 0.0104(6) Uani 1 1 d . . .
C38 C 0.5815(2) 0.0980(2) 0.28898(18) 0.0102(6) Uani 1 1 d . . .
C5 C 0.4448(3) -0.5357(3) 0.1266(2) 0.0121(6) Uani 1 1 d . . .
H5A H 0.492(3) -0.533(3) 0.177(2) 0.015 Uiso 1 1 d . . .
C30 C 0.8600(3) -0.0824(2) 0.00391(18) 0.0095(6) Uani 1 1 d . . .
C7 C 0.5687(3) -0.3446(2) 0.15241(18) 0.0090(6) Uani 1 1 d . . .
C32 C 0.7606(2) 0.0108(2) 0.07024(18) 0.0095(6) Uani 1 1 d . . .
C5S C 0.4404(3) 0.4736(3) 0.3634(2) 0.0166(7) Uani 1 1 d . . .
C6 C 0.4674(3) -0.4387(2) 0.10392(18) 0.0100(6) Uani 1 1 d . . .
C29 C 0.9040(3) -0.1486(2) -0.05699(19) 0.0104(6) Uani 1 1 d . . .
C17 C 1.0489(3) 0.2995(2) 0.41428(18) 0.0105(6) Uani 1 1 d . . .
C27 C 0.8929(3) -0.2319(3) -0.2019(2) 0.0150(7) Uani 1 1 d . . .
H27 H 0.862(3) -0.240(3) -0.260(2) 0.018 Uiso 1 1 d . . .
C46 C 0.5987(3) 0.1400(2) 0.56839(19) 0.0116(6) Uani 1 1 d . . .
C31 C 0.7769(3) -0.0316(3) -0.00781(19) 0.0121(6) Uani 1 1 d . . .
H31 H 0.741(3) -0.026(3) -0.060(2) 0.014 Uiso 1 1 d . . .
C8 C 0.6666(3) -0.3409(3) 0.20721(19) 0.0117(6) Uani 1 1 d . . .
H8 H 0.686(3) -0.396(3) 0.219(2) 0.014 Uiso 1 1 d . . .
C34 C 0.6134(3) 0.1096(3) 0.05073(19) 0.0118(6) Uani 1 1 d . . .
H34 H 0.627(3) 0.111(3) -0.003(2) 0.014 Uiso 1 1 d . . .
C25 C 1.0157(3) -0.2693(3) -0.0967(2) 0.0143(7) Uani 1 1 d . . .
H25 H 1.069(3) -0.306(3) -0.080(2) 0.017 Uiso 1 1 d . . .
C39 C 0.5190(3) 0.1355(3) 0.34430(19) 0.0123(6) Uani 1 1 d . . .
H39 H 0.466(3) 0.172(3) 0.337(2) 0.015 Uiso 1 1 d . . .
C43 C 0.4036(3) 0.2083(3) 0.5777(2) 0.0150(7) Uani 1 1 d . . .
H43 H 0.336(3) 0.233(3) 0.580(2) 0.018 Uiso 1 1 d . . .
C3 C 0.2803(3) -0.6264(3) 0.0118(2) 0.0137(7) Uani 1 1 d . . .
H3A H 0.219(3) -0.688(3) -0.019(2) 0.016 Uiso 1 1 d . . .
C20 C 1.1091(3) 0.5980(3) 0.4356(2) 0.0146(7) Uani 1 1 d . . .
H20 H 1.078(3) 0.639(3) 0.407(2) 0.018 Uiso 1 1 d . . .
C1 C 0.3909(3) -0.4387(2) 0.03405(19) 0.0120(6) Uani 1 1 d . . .
C44 C 0.4752(3) 0.2081(3) 0.6483(2) 0.0148(7) Uani 1 1 d . . .
H44 H 0.462(3) 0.234(3) 0.698(2) 0.018 Uiso 1 1 d . . .
C40 C 0.5582(3) 0.1131(2) 0.41558(18) 0.0104(6) Uani 1 1 d . . .
C16 C 1.0797(3) 0.2142(2) 0.43241(19) 0.0102(6) Uani 1 1 d . . .
H16 H 1.140(3) 0.219(3) 0.472(2) 0.012 Uiso 1 1 d . . .
C37 C 0.5850(2) 0.1041(2) 0.20533(19) 0.0100(6) Uani 1 1 d . . .
C22 C 1.2388(3) 0.5827(3) 0.5481(2) 0.0134(7) Uani 1 1 d . . .
H22 H 1.293(3) 0.614(3) 0.597(2) 0.016 Uiso 1 1 d . . .
C2 C 0.2991(3) -0.5320(3) -0.0115(2) 0.0125(6) Uani 1 1 d . . .
H2A H 0.254(3) -0.527(3) -0.058(2) 0.015 Uiso 1 1 d . . .
C35 C 0.5331(3) 0.1522(3) 0.0838(2) 0.0125(7) Uani 1 1 d . . .
H35 H 0.493(3) 0.178(3) 0.055(2) 0.015 Uiso 1 1 d . . .
C9 C 0.7341(3) -0.2306(2) 0.23826(18) 0.0093(6) Uani 1 1 d . . .
C12 C 1.0127(3) -0.1510(3) 0.40071(19) 0.0122(6) Uani 1 1 d . . .
H12 H 1.060(3) -0.178(3) 0.431(2) 0.015 Uiso 1 1 d . . .
C21 C 1.1980(3) 0.6465(3) 0.5068(2) 0.0155(7) Uani 1 1 d . . .
H21 H 1.230(3) 0.726(3) 0.525(2) 0.019 Uiso 1 1 d . . .
C6S C 0.3419(3) 0.5074(3) 0.3293(2) 0.0202(8) Uani 1 1 d . . .
H6SA H 0.366(3) 0.565(3) 0.305(2) 0.030 Uiso 1 1 d . . .
H6SB H 0.308(3) 0.536(3) 0.377(2) 0.030 Uiso 1 1 d . . .
H6SC H 0.288(3) 0.453(3) 0.288(2) 0.030 Uiso 1 1 d . . .
C11 C 0.9113(3) -0.2187(3) 0.34293(19) 0.0121(6) Uani 1 1 d . . .
H11 H 0.886(3) -0.290(3) 0.331(2) 0.014 Uiso 1 1 d . . .
C36 C 0.5169(3) 0.1486(3) 0.1613(2) 0.0121(6) Uani 1 1 d . . .
H36 H 0.467(3) 0.178(3) 0.185(2) 0.015 Uiso 1 1 d . . .
C4S C 0.4122(3) 0.3858(3) 0.4046(2) 0.0239(8) Uani 1 1 d . . .
H4SA H 0.358(3) 0.316(3) 0.359(2) 0.036 Uiso 1 1 d . . .
H4SB H 0.372(3) 0.403(3) 0.452(2) 0.036 Uiso 1 1 d . . .
H4SC H 0.486(4) 0.370(3) 0.424(2) 0.036 Uiso 1 1 d . . .
C33 C 0.6763(3) 0.0641(2) 0.09712(18) 0.0101(6) Uani 1 1 d . . .
C2S C 1.1249(3) -0.3585(3) 0.1284(3) 0.0321(10) Uani 1 1 d . . .
C15 C 0.9954(2) 0.1189(2) 0.37967(18) 0.0093(6) Uani 1 1 d . . .
C4 C 0.3532(3) -0.6277(3) 0.0813(2) 0.0145(7) Uani 1 1 d . . .
H4A H 0.343(3) -0.690(3) 0.097(2) 0.017 Uiso 1 1 d . . .
C26 C 0.9692(3) -0.2856(3) -0.1795(2) 0.0153(7) Uani 1 1 d . . .
H26 H 0.994(3) -0.332(3) -0.219(2) 0.018 Uiso 1 1 d . . .
C41 C 0.5291(3) 0.1407(2) 0.49615(19) 0.0115(6) Uani 1 1 d . . .
C3S C 1.0049(5) -0.3660(7) 0.1483(5) 0.028(2) Uani 0.663(15) 1 d P A 1
H3SA H 1.009(6) -0.328(6) 0.195(4) 0.042 Uiso 0.663(15) 1 d P A 1
H3SB H 0.974(7) -0.428(8) 0.156(5) 0.042 Uiso 0.663(15) 1 d P A 1
H3SC H 0.964(6) -0.353(6) 0.110(5) 0.042 Uiso 0.663(15) 1 d P A 1
C3SA C 1.0000(11) -0.4381(14) 0.0885(12) 0.043(6) Uani 0.337(15) 1 d P A 2
H3SD H 0.960(13) -0.414(13) 0.052(10) 0.064 Uiso 0.337(15) 1 d P A 2
H3SE H 0.954(15) -0.472(13) 0.128(13) 0.064 Uiso 0.337(15) 1 d P A 2
H3SF H 1.000(12) -0.518(13) 0.063(9) 0.064 Uiso 0.337(15) 1 d P A 2

loop_
_atom_site_aniso_label
_atom_site_aniso_U_11
_atom_site_aniso_U_22
_atom_site_aniso_U_33
_atom_site_aniso_U_23
_atom_site_aniso_U_13
_atom_site_aniso_U_12
Fe1 0.0081(2) 0.0069(2) 0.0080(2) 0.00227(17) 0.00119(17) 0.00145(17)
Cl1 0.0144(4) 0.0105(4) 0.0134(4) 0.0039(3) -0.0005(3) 0.0049(3)
Cl2 0.0125(4) 0.0217(4) 0.0108(4) 0.0071(3) 0.0038(3) 0.0078(3)
O9 0.0138(12) 0.0368(15) 0.0148(12) 0.0083(11) 0.0026(9) 0.0102(11)
O10 0.0166(12) 0.0264(14) 0.0152(12) 0.0115(10) 0.0100(9) 0.0118(10)
O11 0.0189(13) 0.0290(15) 0.0195(13) -0.0005(11) 0.0081(10) 0.0035(11)
O12 0.0286(14) 0.0315(15) 0.0273(14) 0.0180(12) 0.0122(11) 0.0172(12)
O8 0.0270(14) 0.0106(12) 0.0248(14) 0.0044(10) -0.0081(11) 0.0019(10)
O2 0.0124(11) 0.0127(12) 0.0163(12) 0.0046(10) -0.0042(9) -0.0009(10)
O1 0.0148(12) 0.0113(12) 0.0116(11) 0.0049(10) -0.0015(9) 0.0006(9)
O4 0.0137(12) 0.0206(13) 0.0118(12) 0.0081(10) 0.0019(9) 0.0077(10)
O5 0.0150(11) 0.0108(11) 0.0174(12) 0.0058(9) 0.0004(9) 0.0060(9)
O1W 0.0148(12) 0.0135(12) 0.0182(13) 0.0029(10) 0.0046(10) 0.0051(10)
O7 0.0244(13) 0.0277(15) 0.0284(14) 0.0124(12) 0.0100(11) 0.0165(12)
O6 0.0184(12) 0.0202(13) 0.0132(12) 0.0077(10) 0.0008(9) 0.0056(10)
O1S 0.0184(12) 0.0170(13) 0.0191(13) 0.0075(10) 0.0026(10) 0.0044(10)
N10 0.0110(13) 0.0106(14) 0.0101(13) 0.0045(11) 0.0015(10) 0.0031(11)
O3 0.0154(12) 0.0187(13) 0.0130(12) 0.0054(10) 0.0032(9) 0.0100(10)
N5 0.0108(13) 0.0097(14) 0.0116(13) 0.0041(11) 0.0036(10) 0.0057(11)
N9 0.0100(12) 0.0111(14) 0.0092(13) 0.0027(11) 0.0010(10) 0.0016(11)
N3 0.0094(12) 0.0084(13) 0.0097(13) 0.0010(10) 0.0036(10) 0.0019(10)
N2 0.0092(12) 0.0134(14) 0.0076(12) 0.0037(11) 0.0022(10) 0.0027(11)
N4 0.0115(13) 0.0078(13) 0.0090(12) 0.0023(10) 0.0025(10) 0.0029(10)
O2S 0.0149(12) 0.0236(14) 0.0200(13) 0.0049(11) 0.0020(10) 0.0051(10)
N1 0.0072(12) 0.0098(13) 0.0104(13) 0.0038(11) 0.0015(10) 0.0025(10)
N6 0.0092(13) 0.0096(13) 0.0133(14) 0.0030(11) 0.0036(10) 0.0036(11)
N7 0.0086(12) 0.0099(13) 0.0116(13) 0.0028(11) 0.0023(10) 0.0036(10)
C14 0.0096(14) 0.0110(16) 0.0077(14) 0.0024(12) 0.0046(11) 0.0042(12)
C13 0.0091(15) 0.0129(16) 0.0106(15) 0.0021(13) 0.0040(12) 0.0010(13)
C28 0.0147(16) 0.0089(16) 0.0167(17) 0.0038(13) 0.0054(13) 0.0027(13)
N8 0.0095(12) 0.0094(13) 0.0116(13) 0.0030(11) 0.0017(10) 0.0013(10)
C19 0.0092(15) 0.0141(17) 0.0138(16) 0.0041(13) 0.0030(12) 0.0049(13)
C10 0.0097(14) 0.0108(16) 0.0078(14) 0.0033(12) 0.0050(12) 0.0025(12)
C24 0.0092(14) 0.0140(17) 0.0106(15) 0.0025(13) 0.0022(12) 0.0004(13)
C42 0.0138(16) 0.0133(17) 0.0122(16) 0.0028(13) 0.0002(13) 0.0032(13)
C23 0.0085(14) 0.0134(16) 0.0125(16) 0.0036(13) 0.0054(12) 0.0044(13)
C45 0.0187(17) 0.0118(17) 0.0093(16) 0.0017(13) 0.0026(13) 0.0012(14)
C1S 0.0166(18) 0.022(2) 0.025(2) 0.0109(17) 0.0052(15) 0.0066(16)
C18 0.0099(14) 0.0106(16) 0.0109(15) 0.0031(12) 0.0029(12) 0.0036(12)
C38 0.0071(14) 0.0079(15) 0.0132(16) 0.0021(12) 0.0000(12) 0.0008(12)
C5 0.0109(15) 0.0137(17) 0.0119(16) 0.0043(13) 0.0014(12) 0.0045(13)
C30 0.0088(14) 0.0072(15) 0.0102(15) 0.0019(12) 0.0023(12) -0.0004(12)
C7 0.0100(14) 0.0080(15) 0.0094(15) 0.0018(12) 0.0042(12) 0.0031(12)
C32 0.0077(14) 0.0071(15) 0.0109(15) 0.0024(12) 0.0007(12) -0.0007(12)
C5S 0.0183(17) 0.0169(18) 0.0138(16) 0.0011(14) 0.0053(13) 0.0066(14)
C6 0.0084(14) 0.0116(16) 0.0104(15) 0.0020(12) 0.0040(12) 0.0039(12)
C29 0.0096(14) 0.0049(15) 0.0139(16) 0.0007(12) 0.0059(12) -0.0018(12)
C17 0.0083(14) 0.0119(16) 0.0091(15) 0.0018(12) 0.0006(12) 0.0016(12)
C27 0.0176(16) 0.0145(17) 0.0111(16) 0.0045(14) 0.0049(13) 0.0010(13)
C46 0.0102(15) 0.0112(16) 0.0115(15) 0.0038(13) 0.0029(12) 0.0000(12)
C31 0.0097(15) 0.0111(16) 0.0098(15) 0.0006(13) -0.0022(12) -0.0007(12)
C8 0.0129(15) 0.0125(17) 0.0117(16) 0.0051(13) 0.0033(12) 0.0057(13)
C34 0.0115(15) 0.0137(17) 0.0091(15) 0.0046(13) 0.0013(12) 0.0021(13)
C25 0.0135(16) 0.0117(17) 0.0181(17) 0.0047(14) 0.0064(13) 0.0032(13)
C39 0.0096(15) 0.0134(17) 0.0125(16) 0.0032(13) 0.0014(12) 0.0030(13)
C43 0.0141(16) 0.0124(17) 0.0174(17) 0.0025(14) 0.0052(13) 0.0035(13)
C3 0.0067(14) 0.0100(16) 0.0176(17) 0.0006(13) 0.0004(13) -0.0032(13)
C20 0.0134(16) 0.0120(17) 0.0189(17) 0.0063(14) 0.0035(13) 0.0034(13)
C1 0.0118(15) 0.0113(16) 0.0141(16) 0.0049(13) 0.0051(12) 0.0037(13)
C44 0.0167(16) 0.0129(17) 0.0122(16) 0.0009(13) 0.0080(13) 0.0006(13)
C40 0.0089(14) 0.0085(15) 0.0113(15) 0.0003(12) 0.0013(12) 0.0017(12)
C16 0.0105(15) 0.0090(16) 0.0103(15) 0.0041(12) 0.0014(12) 0.0013(12)
C37 0.0064(14) 0.0069(15) 0.0128(15) 0.0015(12) -0.0003(12) -0.0013(12)
C22 0.0092(15) 0.0093(16) 0.0147(16) -0.0011(13) 0.0006(13) -0.0024(13)
C2 0.0100(15) 0.0153(17) 0.0114(16) 0.0028(13) 0.0016(12) 0.0042(13)
C35 0.0108(15) 0.0100(16) 0.0145(16) 0.0059(13) -0.0016(13) 0.0005(13)
C9 0.0109(15) 0.0099(15) 0.0088(14) 0.0032(12) 0.0027(12) 0.0053(12)
C12 0.0154(16) 0.0173(17) 0.0085(15) 0.0063(13) 0.0045(12) 0.0097(14)
C21 0.0136(16) 0.0096(16) 0.0214(18) 0.0014(14) 0.0056(13) 0.0029(13)
C6S 0.0146(17) 0.022(2) 0.025(2) 0.0105(17) 0.0034(15) 0.0046(15)
C11 0.0135(16) 0.0101(16) 0.0143(16) 0.0052(13) 0.0051(13) 0.0041(13)
C36 0.0118(15) 0.0094(16) 0.0146(16) 0.0021(13) 0.0024(13) 0.0041(13)
C4S 0.024(2) 0.026(2) 0.025(2) 0.0096(17) 0.0085(16) 0.0115(17)
C33 0.0090(14) 0.0052(15) 0.0119(15) 0.0009(12) -0.0005(12) -0.0015(12)
C2S 0.0126(18) 0.035(2) 0.043(2) 0.024(2) -0.0063(16) -0.0039(16)
C15 0.0068(14) 0.0113(16) 0.0091(15) 0.0030(12) 0.0021(11) 0.0022(12)
C4 0.0155(16) 0.0124(17) 0.0179(17) 0.0080(14) 0.0035(13) 0.0052(14)
C26 0.0152(16) 0.0138(17) 0.0174(17) 0.0026(14) 0.0098(14) 0.0042(14)
C41 0.0128(15) 0.0095(16) 0.0115(15) 0.0029(13) 0.0045(12) 0.0018(13)
C3S 0.014(3) 0.041(5) 0.037(4) 0.031(4) 0.004(3) 0.005(3)
C3SA 0.015(6) 0.042(10) 0.060(13) 0.032(10) -0.015(6) -0.011(6)

loop_
_atom_type_symbol
_atom_type_description
_atom_type_scat_dispersion_real
_atom_type_scat_dispersion_imag
_atom_type_scat_source
C C 0.0033 0.0016 'International Tables Vol C Tables 4.2.6.8 and 6.1.1.4'
H H 0.0000 0.0000 'International Tables Vol C Tables 4.2.6.8 and 6.1.1.4'
Cl Cl 0.1484 0.1585 'International Tables Vol C Tables 4.2.6.8 and 6.1.1.4'
Fe Fe 0.3463 0.8444 'International Tables Vol C Tables 4.2.6.8 and 6.1.1.4'
N N 0.0061 0.0033 'International Tables Vol C Tables 4.2.6.8 and 6.1.1.4'
O O 0.0106 0.0060 'International Tables Vol C Tables 4.2.6.8 and 6.1.1.4'

loop_
_geom_angle_atom_site_label_1
_geom_angle_atom_site_label_2
_geom_angle_atom_site_label_3
_geom_angle
N3 Fe1 N9 106.02(10)
N3 Fe1 N2 74.00(10)
N3 Fe1 N4 73.76(10)
N3 Fe1 N7 105.06(9)
N2 Fe1 N9 96.82(9)
N2 Fe1 N4 147.53(9)
N2 Fe1 N7 89.55(9)
N4 Fe1 N9 88.41(10)
N4 Fe1 N7 102.38(9)
N7 Fe1 N9 148.84(9)
N8 Fe1 N9 74.06(10)
N8 Fe1 N3 176.40(10)
N8 Fe1 N2 102.40(10)
N8 Fe1 N4 109.83(10)
N8 Fe1 N7 74.78(10)
O8 Cl1 O5 109.55(13)
O8 Cl1 O7 110.20(15)
O8 Cl1 O6 109.22(14)
O5 Cl1 O6 108.93(13)
O7 Cl1 O5 109.23(14)
O7 Cl1 O6 109.70(14)
O9 Cl2 O10 111.05(13)
O9 Cl2 O11 108.74(14)
O9 Cl2 O12 109.65(15)
O11 Cl2 O10 108.98(14)
O11 Cl2 O12 109.64(15)
O12 Cl2 O10 108.77(14)
N9 N10 C40 112.8(2)
N4 N5 C17 112.6(2)
N10 N9 Fe1 140.02(19)
C38 N9 Fe1 115.4(2)
C38 N9 N10 103.9(2)
C14 N3 Fe1 120.1(2)
C14 N3 C10 119.7(3)
C10 N3 Fe1 120.15(19)
N1 N2 Fe1 138.0(2)
N1 N2 C9 104.9(2)
C9 N2 Fe1 117.16(19)
N5 N4 Fe1 138.14(19)
N5 N4 C15 104.9(2)
C15 N4 Fe1 116.9(2)
N2 N1 C7 112.4(2)
N7 N6 C30 112.0(3)
N6 N7 Fe1 136.69(19)
C32 N7 Fe1 114.24(19)
C32 N7 N6 104.9(2)
N3 C14 C13 121.7(3)
N3 C14 C15 112.9(3)
C13 C14 C15 125.4(3)
C14 C13 C12 118.4(3)
C27 C28 C29 121.4(3)
C37 N8 Fe1 120.2(2)
C37 N8 C33 120.0(3)
C33 N8 Fe1 119.6(2)
C20 C19 C18 121.8(3)
N3 C10 C9 112.3(3)
N3 C10 C11 121.7(3)
C11 C10 C9 126.0(3)
O3 C24 C29 117.3(3)
O3 C24 C25 121.6(3)
C25 C24 C29 121.1(3)
C43 C42 C41 121.7(3)
O2 C23 C18 117.9(3)
O2 C23 C22 121.7(3)
C22 C23 C18 120.5(3)
C44 C45 C46 120.2(3)
C19 C18 C23 117.6(3)
C19 C18 C17 120.4(3)
C23 C18 C17 122.0(3)
N9 C38 C39 111.7(3)
N9 C38 C37 116.5(3)
C39 C38 C37 131.7(3)
C4 C5 C6 121.2(3)
N6 C30 C29 123.9(3)
N6 C30 C31 106.1(3)
C31 C30 C29 129.7(3)
N1 C7 C6 124.6(3)
N1 C7 C8 106.3(3)
C8 C7 C6 129.1(3)
N7 C32 C31 111.5(3)
N7 C32 C33 117.0(3)
C31 C32 C33 131.3(3)
O2S C5S C6S 120.9(3)
O2S C5S C4S 121.8(3)
C6S C5S C4S 117.3(3)
C5 C6 C7 118.9(3)
C1 C6 C5 117.6(3)
C1 C6 C7 123.4(3)
C28 C29 C30 118.5(3)
C24 C29 C28 118.0(3)
C24 C29 C30 123.4(3)
N5 C17 C18 121.0(3)
N5 C17 C16 105.9(3)
C16 C17 C18 133.1(3)
C28 C27 C26 119.5(3)
O4 C46 C45 121.9(3)
O4 C46 C41 118.0(3)
C45 C46 C41 120.1(3)
C30 C31 C32 105.5(3)
C7 C8 C9 105.2(3)
C33 C34 C35 118.4(3)
C26 C25 C24 119.5(3)
C40 C39 C38 105.3(3)
C42 C43 C44 118.6(3)
C2 C3 C4 120.1(3)
C19 C20 C21 119.5(3)
O1 C1 C6 118.1(3)
O1 C1 C2 121.2(3)
C2 C1 C6 120.7(3)
C45 C44 C43 121.0(3)
N10 C40 C39 106.2(3)
N10 C40 C41 123.8(3)
C39 C40 C41 129.8(3)
C17 C16 C15 105.8(3)
N8 C37 C38 113.6(3)
N8 C37 C36 121.4(3)
C36 C37 C38 124.9(3)
C21 C22 C23 120.3(3)
C1 C2 C3 120.2(3)
C36 C35 C34 120.3(3)
N2 C9 C10 116.2(3)
N2 C9 C8 111.3(3)
C8 C9 C10 132.5(3)
C11 C12 C13 120.0(3)
C22 C21 C20 120.2(3)
C10 C11 C12 118.5(3)
C35 C36 C37 118.3(3)
N8 C33 C32 112.9(3)
N8 C33 C34 121.5(3)
C34 C33 C32 125.6(3)
O1S C2S C1S 122.4(3)
O1S C2S C3S 120.8(4)
O1S C2S C3SA 113.4(6)
C1S C2S C3S 115.5(4)
C1S C2S C3SA 113.2(6)
C3S C2S C3SA 46.1(8)
N4 C15 C14 116.3(3)
N4 C15 C16 110.8(3)
C16 C15 C14 132.9(3)
C5 C4 C3 120.1(3)
C27 C26 C25 120.4(3)
C42 C41 C46 118.3(3)
C42 C41 C40 119.0(3)
C46 C41 C40 122.6(3)

loop_
_geom_bond_atom_site_label_1
_geom_bond_atom_site_label_2
_geom_bond_distance
Fe1 N9 2.212(3)
Fe1 N3 2.140(3)
Fe1 N2 2.160(3)
Fe1 N4 2.177(3)
Fe1 N7 2.207(3)
Fe1 N8 2.121(3)
Cl1 O8 1.4465(13)
Cl1 O5 1.4474(13)
Cl1 O7 1.4467(14)
Cl1 O6 1.4475(13)
Cl2 O9 1.4434(14)
Cl2 O10 1.4450(13)
Cl2 O11 1.4443(13)
Cl2 O12 1.4449(14)
O2 C23 1.367(4)
O1 C1 1.368(4)
O4 C46 1.369(4)
O1S C2S 1.226(4)
N10 N9 1.356(3)
N10 C40 1.358(4)
O3 C24 1.360(4)
N5 N4 1.350(3)
N5 C17 1.360(4)
N9 C38 1.351(4)
N3 C14 1.350(4)
N3 C10 1.351(4)
N2 N1 1.352(3)
N2 C9 1.353(4)
N4 C15 1.351(4)
O2S C5S 1.222(4)
N1 C7 1.364(4)
N6 N7 1.356(3)
N6 C30 1.367(4)
N7 C32 1.345(4)
C14 C13 1.385(4)
C14 C15 1.467(4)
C13 C12 1.394(4)
C28 C29 1.411(4)
C28 C27 1.385(4)
N8 C37 1.349(4)
N8 C33 1.352(4)
C19 C18 1.403(4)
C19 C20 1.380(5)
C10 C9 1.477(4)
C10 C11 1.387(4)
C24 C29 1.397(4)
C24 C25 1.397(4)
C42 C43 1.387(5)
C42 C41 1.404(4)
C23 C18 1.413(4)
C23 C22 1.391(4)
C45 C46 1.390(4)
C45 C44 1.384(5)
C1S C2S 1.495(5)
C18 C17 1.468(4)
C38 C39 1.394(4)
C38 C37 1.468(4)
C5 C6 1.413(4)
C5 C4 1.375(4)
C30 C29 1.468(4)
C30 C31 1.390(4)
C7 C6 1.462(4)
C7 C8 1.395(4)
C32 C31 1.392(4)
C32 C33 1.477(4)
C5S C6S 1.494(5)
C5S C4S 1.503(5)
C6 C1 1.412(4)
C17 C16 1.388(4)
C27 C26 1.394(5)
C46 C41 1.405(4)
C8 C9 1.399(4)
C34 C35 1.392(4)
C34 C33 1.386(4)
C25 C26 1.394(5)
C39 C40 1.383(4)
C43 C44 1.392(5)
C3 C2 1.387(5)
C3 C4 1.391(4)
C20 C21 1.392(5)
C1 C2 1.387(4)
C40 C41 1.468(4)
C16 C15 1.395(4)
C37 C36 1.393(4)
C22 C21 1.384(5)
C35 C36 1.388(4)
C12 C11 1.388(4)
C2S C3S 1.542(7)
C2S C3SA 1.543(13)
